data_4316825
loop_
_publ_author_name
'Denise Girnt'
'Peter W. Roesky'
'Andreas Geist'
'Christian M. Ruff'
'Petra J. Panak'
'Melissa A. Denecke'

_publ_contact_author
;
      Prof. Dr. Peter Roesky
      Institut f\"ur Anorganische Chemie
      KIT
      Engesserstra\&se 15
      76131 Karlsruhe 
      Bundesrepublik Deutschland
;
_publ_contact_author_fax +49/(0)7216084854
_publ_contact_author_phone +49/(0)7216086117
_publ_section_title
;
 6-(3,5-Dimethyl-1H-pyrazol-1-yl)-2,2'-bipyridine as Ligand for
 Actinide(III)/Lanthanide(III) Separation
;
_journal_name_full 'Inorganic Chemistry'
_journal_page_first 9627
_journal_page_last 9635
_journal_paper_doi 10.1021/ic101309j
_journal_volume 49
_journal_year 2010
_chemical_formula_moiety 'C15 H14 N4'
_chemical_formula_sum 'C15 H14 N4'
_chemical_formula_weight 250.30
_chemical_name_common Dimethylpyrazolbipyridine
_chemical_name_systematic
;
 ?
;
_space_group_IT_number 19
_symmetry_cell_setting orthorhombic
_symmetry_space_group_name_Hall 'P 2ac 2ab'
_symmetry_space_group_name_H-M 'P 21 21 21'
_atom_sites_solution_hydrogens geom
_atom_sites_solution_primary direct
_atom_sites_solution_secondary difmap
_audit_creation_method SHELXL-97
_cell_angle_alpha 90.00
_cell_angle_beta 90.00
_cell_angle_gamma 90.00
_cell_formula_units_Z 4
_cell_length_a 5.0833(10)
_cell_length_b 14.957(3)
_cell_length_c 16.451(3)
_cell_measurement_reflns_used 4060
_cell_measurement_temperature 150(2)
_cell_measurement_theta_max 27.25
_cell_measurement_theta_min 1.76
_cell_volume 1250.8(4)
_computing_cell_refinement 'STOE X-AREA, PLATON (A.L.Spek, 2005)'
_computing_data_collection 'STOE X-AREA'
_computing_data_reduction 'STOE X-RED, PLATON (A.L.Spek, 2005)'
_computing_molecular_graphics 'Diamond 2.1e/3'
_computing_publication_material 'X-STEP32, Microsoft Word'
_computing_structure_refinement 'SHELXL-97 (Sheldrick, 1997)'
_computing_structure_solution 'SHELXS-97 (Sheldrick, 1997)'
_diffrn_ambient_temperature 150(2)
_diffrn_detector_area_resol_mean 6.67
_diffrn_measured_fraction_theta_full 0.958
_diffrn_measured_fraction_theta_max 0.958
_diffrn_measurement_device_type 'STOE IPDS 2'
_diffrn_measurement_method 'rotation method'
_diffrn_radiation_monochromator graphite
_diffrn_radiation_source 'fine-focus sealed tube'
_diffrn_radiation_type MoK\a
_diffrn_radiation_wavelength 0.71073
_diffrn_reflns_av_R_equivalents 0.0389
_diffrn_reflns_av_sigmaI/netI 0.0293
_diffrn_reflns_limit_h_max 6
_diffrn_reflns_limit_h_min -6
_diffrn_reflns_limit_k_max 18
_diffrn_reflns_limit_k_min -14
_diffrn_reflns_limit_l_max 15
_diffrn_reflns_limit_l_min -20
_diffrn_reflns_number 3392
_diffrn_reflns_theta_full 26.70
_diffrn_reflns_theta_max 26.70
_diffrn_reflns_theta_min 1.84
_exptl_absorpt_coefficient_mu 0.083
_exptl_absorpt_correction_type none
_exptl_crystal_colour colorless
_exptl_crystal_density_diffrn 1.329
_exptl_crystal_density_method 'not measured'
_exptl_crystal_description prism
_exptl_crystal_F_000 528
_exptl_crystal_size_max 0.13
_exptl_crystal_size_mid 0.05
_exptl_crystal_size_min 0.04
_refine_diff_density_max 0.144
_refine_diff_density_min -0.181
_refine_diff_density_rms 0.038
_refine_ls_abs_structure_details 'Flack H D (1983), Acta Cryst. A39, 876-881'
_refine_ls_abs_structure_Flack 0(2)
_refine_ls_extinction_method none
_refine_ls_goodness_of_fit_ref 1.022
_refine_ls_hydrogen_treatment mixed
_refine_ls_matrix_type full
_refine_ls_number_parameters 228
_refine_ls_number_reflns 2508
_refine_ls_number_restraints 0
_refine_ls_restrained_S_all 1.022
_refine_ls_R_factor_all 0.0427
_refine_ls_R_factor_gt 0.0383
_refine_ls_shift/su_max 0.000
_refine_ls_shift/su_mean 0.000
_refine_ls_structure_factor_coef Fsqd
_refine_ls_weighting_details 'calc w=1/[\s^2^(Fo^2^)+(0.0730P)^2^+0.0404P] where P=(Fo^2^+2Fc^2^)/3'
_refine_ls_weighting_scheme calc
_refine_ls_wR_factor_gt 0.0970
_refine_ls_wR_factor_ref 0.0994
_reflns_number_gt 2297
_reflns_number_total 2508
_reflns_threshold_expression >2sigma(I)
_cod_data_source_file ic101309j_si_001_1.cif
_cod_data_source_block Dimethylpyrazolbipyridin
_cod_database_code 4316825

loop_
_symmetry_equiv_pos_as_xyz
'x, y, z'
'-x+1/2, -y, z+1/2'
'-x, y+1/2, -z+1/2'
'x+1/2, -y+1/2, -z'

loop_
_atom_site_label
_atom_site_type_symbol
_atom_site_fract_x
_atom_site_fract_y
_atom_site_fract_z
_atom_site_U_iso_or_equiv
_atom_site_adp_type
_atom_site_occupancy
_atom_site_symmetry_multiplicity
_atom_site_calc_flag
_atom_site_refinement_flags
_atom_site_disorder_assembly
_atom_site_disorder_group
C4 C 0.5212(4) 0.63629(11) 0.85726(11) 0.0341(4) Uani 1 1 d . . .
N1 N 0.7286(3) 0.77612(9) 0.82574(9) 0.0354(3) Uani 1 1 d . . .
H1 H 1.014(5) 0.8149(16) 0.9021(14) 0.049(6) Uiso 1 1 d . . .
C1 C 0.8830(4) 0.76439(12) 0.89068(11) 0.0380(4) Uani 1 1 d . . .
C2 C 0.8676(4) 0.69091(14) 0.94176(11) 0.0386(4) Uani 1 1 d . . .
C3 C 0.6821(4) 0.62610(12) 0.92420(11) 0.0378(4) Uani 1 1 d . . .
C5 C 0.5511(4) 0.71205(11) 0.80874(10) 0.0298(3) Uani 1 1 d . . .
C6 C 0.3877(3) 0.72594(10) 0.73487(9) 0.0287(3) Uani 1 1 d . . .
C7 C 0.4304(4) 0.79856(11) 0.68364(10) 0.0313(4) Uani 1 1 d . . .
C8 C 0.2722(4) 0.80674(11) 0.61555(10) 0.0327(4) Uani 1 1 d . . .
C9 C 0.0802(4) 0.74378(11) 0.59923(10) 0.0315(4) Uani 1 1 d . . .
C10 C 0.0551(4) 0.67299(10) 0.65456(9) 0.0281(3) Uani 1 1 d . . .
C11 C -0.1635(4) 0.52250(10) 0.67641(10) 0.0307(3) Uani 1 1 d . . .
C12 C -0.3639(4) 0.48159(11) 0.63472(11) 0.0344(4) Uani 1 1 d . . .
C13 C -0.4457(4) 0.54194(11) 0.57416(10) 0.0333(4) Uani 1 1 d . . .
C14 C -0.6587(4) 0.53065(14) 0.51226(12) 0.0401(4) Uani 1 1 d . . .
C15 C -0.0050(4) 0.48729(12) 0.74560(12) 0.0373(4) Uani 1 1 d . . .
N2 N 0.2012(3) 0.66387(9) 0.72054(8) 0.0284(3) Uani 1 1 d . . .
N3 N -0.1329(3) 0.60494(9) 0.63977(8) 0.0284(3) Uani 1 1 d . . .
N4 N -0.3058(3) 0.61633(9) 0.57661(8) 0.0319(3) Uani 1 1 d . . .
H2 H 0.985(6) 0.6875(17) 0.9904(16) 0.058(7) Uiso 1 1 d . . .
H3 H 0.654(6) 0.5699(19) 0.9606(17) 0.064(7) Uiso 1 1 d . . .
H4 H 0.385(4) 0.5928(13) 0.8457(11) 0.031(5) Uiso 1 1 d . . .
H7 H 0.571(5) 0.8427(16) 0.6963(14) 0.046(6) Uiso 1 1 d . . .
H8 H 0.300(5) 0.8585(15) 0.5753(14) 0.043(6) Uiso 1 1 d . . .
H9 H -0.027(4) 0.7466(15) 0.5507(14) 0.040(5) Uiso 1 1 d . . .
H12 H -0.438(5) 0.4269(16) 0.6458(13) 0.044(6) Uiso 1 1 d . . .
H14A H -0.822(7) 0.504(2) 0.5387(19) 0.078(9) Uiso 1 1 d . . .
H14B H -0.621(7) 0.487(2) 0.471(2) 0.083(10) Uiso 1 1 d . . .
H14C H -0.705(7) 0.588(2) 0.4941(19) 0.085(10) Uiso 1 1 d . . .
H15A H -0.051(5) 0.4253(17) 0.7553(15) 0.057(7) Uiso 1 1 d . . .
H15B H 0.198(6) 0.4869(17) 0.7339(14) 0.055(7) Uiso 1 1 d . . .
H15C H -0.036(5) 0.5247(16) 0.7971(14) 0.044(6) Uiso 1 1 d . . .

loop_
_atom_site_aniso_label
_atom_site_aniso_U_11
_atom_site_aniso_U_22
_atom_site_aniso_U_33
_atom_site_aniso_U_23
_atom_site_aniso_U_13
_atom_site_aniso_U_12
C4 0.0286(9) 0.0340(8) 0.0397(9) 0.0047(7) 0.0002(7) 0.0009(7)
N1 0.0364(9) 0.0322(7) 0.0375(7) -0.0026(5) -0.0028(6) 0.0002(6)
C1 0.0373(11) 0.0381(9) 0.0385(8) -0.0035(7) -0.0043(7) -0.0004(8)
C2 0.0302(10) 0.0482(10) 0.0374(9) -0.0003(7) -0.0017(7) 0.0033(8)
C3 0.0330(10) 0.0405(9) 0.0398(9) 0.0061(7) -0.0018(7) 0.0040(8)
C5 0.0291(9) 0.0295(7) 0.0307(7) -0.0016(6) 0.0035(6) 0.0038(6)
C6 0.0299(9) 0.0252(7) 0.0311(8) -0.0013(6) 0.0022(6) 0.0024(6)
C7 0.0341(10) 0.0264(7) 0.0333(8) -0.0005(6) 0.0020(7) 0.0006(7)
C8 0.0404(10) 0.0260(7) 0.0317(8) 0.0019(6) 0.0014(7) 0.0005(7)
C9 0.0365(10) 0.0273(7) 0.0307(7) 0.0015(6) -0.0006(7) 0.0015(7)
C10 0.0286(8) 0.0244(7) 0.0313(8) -0.0025(6) 0.0017(6) 0.0013(6)
C11 0.0322(9) 0.0265(7) 0.0334(7) -0.0004(6) 0.0079(7) 0.0005(6)
C12 0.0334(9) 0.0289(8) 0.0408(8) -0.0032(7) 0.0073(7) -0.0026(7)
C13 0.0302(9) 0.0333(8) 0.0364(8) -0.0083(7) 0.0049(7) 0.0000(7)
C14 0.0343(10) 0.0416(9) 0.0443(9) -0.0101(8) -0.0003(8) -0.0027(8)
C15 0.0398(11) 0.0290(8) 0.0431(9) 0.0068(7) 0.0021(7) -0.0004(7)
N2 0.0284(8) 0.0268(6) 0.0299(6) 0.0001(5) 0.0013(5) 0.0025(5)
N3 0.0306(7) 0.0251(6) 0.0294(6) 0.0002(5) 0.0006(5) 0.0005(5)
N4 0.0297(8) 0.0323(6) 0.0338(7) -0.0040(6) 0.0000(6) 0.0006(6)

loop_
_atom_type_symbol
_atom_type_description
_atom_type_scat_dispersion_real
_atom_type_scat_dispersion_imag
_atom_type_scat_source
C C 0.0033 0.0016 'International Tables Vol C Tables 4.2.6.8 and 6.1.1.4'
H H 0.0000 0.0000 'International Tables Vol C Tables 4.2.6.8 and 6.1.1.4'
N N 0.0061 0.0033 'International Tables Vol C Tables 4.2.6.8 and 6.1.1.4'

loop_
_geom_angle_atom_site_label_1
_geom_angle_atom_site_label_2
_geom_angle_atom_site_label_3
_geom_angle
_geom_angle_site_symmetry_1
_geom_angle_site_symmetry_3
_geom_angle_publ_flag
C3 C4 C5 118.81(17) . . ?
C1 N1 C5 117.78(15) . . ?
N1 C1 C2 123.75(17) . . ?
C3 C2 C1 117.88(17) . . ?
C4 C3 C2 119.56(17) . . ?
N1 C5 C4 122.20(16) . . ?
N1 C5 C6 116.43(14) . . ?
C4 C5 C6 121.37(15) . . ?
N2 C6 C7 122.77(15) . . ?
N2 C6 C5 116.09(13) . . ?
C7 C6 C5 121.13(14) . . ?
C8 C7 C6 117.94(16) . . ?
C9 C8 C7 120.46(15) . . ?
C8 C9 C10 116.91(15) . . ?
N2 C10 C9 124.03(15) . . ?
N2 C10 N3 116.46(13) . . ?
C9 C10 N3 119.50(14) . . ?
C12 C11 N3 105.28(15) . . ?
C12 C11 C15 128.71(16) . . ?
N3 C11 C15 126.01(16) . . ?
C11 C12 C13 106.70(15) . . ?
N4 C13 C12 111.06(16) . . ?
N4 C13 C14 120.36(17) . . ?
C12 C13 C14 128.58(17) . . ?
C10 N2 C6 117.88(13) . . ?
N4 N3 C11 111.69(14) . . ?
N4 N3 C10 118.22(13) . . ?
C11 N3 C10 129.94(14) . . ?
C13 N4 N3 105.27(13) . . ?

loop_
_geom_bond_atom_site_label_1
_geom_bond_atom_site_label_2
_geom_bond_distance
_geom_bond_site_symmetry_2
_geom_bond_publ_flag
C4 C3 1.380(3) . ?
C4 C5 1.394(2) . ?
N1 C1 1.337(2) . ?
N1 C5 1.346(2) . ?
C1 C2 1.386(3) . ?
C2 C3 1.383(3) . ?
C5 C6 1.487(2) . ?
C6 N2 1.348(2) . ?
C6 C7 1.392(2) . ?
C7 C8 1.384(2) . ?
C8 C9 1.382(3) . ?
C9 C10 1.402(2) . ?
C10 N2 1.322(2) . ?
C10 N3 1.417(2) . ?
C11 C12 1.372(3) . ?
C11 N3 1.381(2) . ?
C11 C15 1.490(3) . ?
C12 C13 1.407(3) . ?
C13 N4 1.321(2) . ?
C13 C14 1.496(3) . ?
N3 N4 1.3713(19) . ?

loop_
_cod_related_entry_id
_cod_related_entry_database
_cod_related_entry_code
1 ChemSpider 26946136
